data_2240909
loop_
_publ_author_name
'Yousuf, Sammer'
'Bano, Huma'
'Muhammad, Munira Taj'
'Khan, Khalid Mohammed'

_publ_section_title
;
 Crystal structure of 2-[2-(benzyloxy)benzylidene]malononitrile
;
_journal_coeditor_code HB7442
_journal_issue 8
_journal_name_full 'Acta Crystallographica Section E'
_journal_page_first o560
_journal_page_last o561
_journal_paper_doi 10.1107/S2056989015012608
_journal_volume 71
_journal_year 2015
_chemical_formula_iupac 'C17 H12 N2 O'
_chemical_formula_moiety 'C17 H12 N2 O'
_chemical_formula_sum 'C17 H12 N2 O'
_chemical_formula_weight 260.29
_chemical_name_common
;
2-[2-(Benzyloxy)benzylidene]malononitrile
;
_chemical_name_systematic
;
2-{[2-(Benzyloxy)phenyl]methylidene}propanedinitrile
;
_space_group_IT_number 2
_symmetry_cell_setting triclinic
_symmetry_space_group_name_Hall '-P 1'
_symmetry_space_group_name_H-M 'P -1'
_atom_sites_solution_hydrogens geom
_atom_sites_solution_primary direct
_atom_sites_solution_secondary difmap
_audit_creation_method SHELXL-97
_cell_angle_alpha 97.709(3)
_cell_angle_beta 107.953(3)
_cell_angle_gamma 105.155(3)
_cell_formula_units_Z 2
_cell_length_a 7.2959(9)
_cell_length_b 9.4963(12)
_cell_length_c 11.0280(14)
_cell_measurement_reflns_used 1299
_cell_measurement_temperature 293(2)
_cell_measurement_theta_max 20.78
_cell_measurement_theta_min 2.29
_cell_volume 682.13(15)
_computing_cell_refinement
;
SAINT (Bruker, 2000)
;
_computing_data_collection
;
SMART (Bruker, 2000)
;
_computing_data_reduction
;
SAINT (Bruker, 2000)
;
_computing_molecular_graphics
;
SHELXTL (Sheldrick, 2008)
;
_computing_publication_material
;
SHELXTL (Sheldrick, 2008)
;
_computing_structure_refinement
;
SHELXL97 (Sheldrick, 2008)
;
_computing_structure_solution
;
SHELXS97 (Sheldrick, 2008)
;
_diffrn_ambient_temperature 293(2)
_diffrn_measured_fraction_theta_full 1.000
_diffrn_measured_fraction_theta_max 1.000
_diffrn_measurement_device_type 'Bruker SMART APEX CCD'
_diffrn_measurement_method '\w scan'
_diffrn_radiation_monochromator graphite
_diffrn_radiation_source 'fine-focus sealed tube'
_diffrn_radiation_type MoK\a
_diffrn_radiation_wavelength 0.71073
_diffrn_reflns_av_R_equivalents 0.0321
_diffrn_reflns_av_sigmaI/netI 0.0368
_diffrn_reflns_limit_h_max 8
_diffrn_reflns_limit_h_min -8
_diffrn_reflns_limit_k_max 11
_diffrn_reflns_limit_k_min -11
_diffrn_reflns_limit_l_max 13
_diffrn_reflns_limit_l_min -13
_diffrn_reflns_number 7776
_diffrn_reflns_theta_full 25.50
_diffrn_reflns_theta_max 25.50
_diffrn_reflns_theta_min 2.00
_exptl_absorpt_coefficient_mu 0.081
_exptl_absorpt_correction_T_max 0.9944
_exptl_absorpt_correction_T_min 0.9731
_exptl_absorpt_correction_type multi-scan
_exptl_absorpt_process_details
;
(SADABS; Bruker, 2000)
;
_exptl_crystal_colour colourless
_exptl_crystal_density_diffrn 1.267
_exptl_crystal_density_method 'not measured'
_exptl_crystal_description plate
_exptl_crystal_F_000 272
_exptl_crystal_size_max 0.34
_exptl_crystal_size_mid 0.11
_exptl_crystal_size_min 0.07
_refine_diff_density_max 0.114
_refine_diff_density_min -0.169
_refine_ls_extinction_method none
_refine_ls_goodness_of_fit_ref 1.008
_refine_ls_hydrogen_treatment constr
_refine_ls_matrix_type full
_refine_ls_number_parameters 181
_refine_ls_number_reflns 2545
_refine_ls_number_restraints 0
_refine_ls_restrained_S_all 1.008
_refine_ls_R_factor_all 0.0726
_refine_ls_R_factor_gt 0.0449
_refine_ls_shift/su_max 0.000
_refine_ls_shift/su_mean 0.000
_refine_ls_structure_factor_coef Fsqd
_refine_ls_weighting_details 'calc w=1/[\s^2^(Fo^2^)+(0.0495P)^2^+0.0160P] where P=(Fo^2^+2Fc^2^)/3'
_refine_ls_weighting_scheme calc
_refine_ls_wR_factor_gt 0.0966
_refine_ls_wR_factor_ref 0.1118
_reflns_number_gt 1722
_reflns_number_total 2545
_reflns_threshold_expression I>2\s(I)
_cod_data_source_file hb7442sup1.cif
_cod_data_source_block I
_cod_database_code 2240909

loop_
_symmetry_equiv_pos_as_xyz
'x, y, z'
'-x, -y, -z'

loop_
_atom_site_type_symbol
_atom_site_label
_atom_site_fract_x
_atom_site_fract_y
_atom_site_fract_z
_atom_site_U_iso_or_equiv
_atom_site_adp_type
_atom_site_calc_flag
_atom_site_refinement_flags
_atom_site_occupancy
_atom_site_symmetry_multiplicity
O O1 0.37248(18) 0.70351(12) 0.15139(10) 0.0558(3) Uani d . 1 1
N N1 -0.0533(3) 0.06530(19) 0.15041(17) 0.0861(6) Uani d . 1 1
N N2 0.2682(3) 0.38995(18) 0.52272(16) 0.0799(6) Uani d . 1 1
C C1 0.6578(3) 0.9358(2) 0.36642(19) 0.0682(6) Uani d . 1 1
H H1A 0.6704 0.8409 0.3666 0.082 Uiso calc R 1 1
C C2 0.7541(3) 1.0476(3) 0.4799(2) 0.0840(7) Uani d . 1 1
H H2A 0.8300 1.0276 0.5565 0.101 Uiso calc R 1 1
C C3 0.7382(4) 1.1883(3) 0.4800(2) 0.0864(7) Uani d . 1 1
H H3A 0.8036 1.2639 0.5565 0.104 Uiso calc R 1 1
C C4 0.6260(3) 1.2171(2) 0.3675(2) 0.0816(7) Uani d . 1 1
H H4A 0.6163 1.3127 0.3670 0.098 Uiso calc R 1 1
C C5 0.5273(3) 1.1043(2) 0.2549(2) 0.0653(5) Uani d . 1 1
H H5A 0.4487 1.1241 0.1792 0.078 Uiso calc R 1 1
C C6 0.5432(3) 0.96316(18) 0.25284(17) 0.0501(4) Uani d . 1 1
C C7 0.4489(3) 0.84695(18) 0.12655(17) 0.0573(5) Uani d . 1 1
H H7A 0.3388 0.8708 0.0666 0.069 Uiso calc R 1 1
H H7B 0.5495 0.8453 0.0863 0.069 Uiso calc R 1 1
C C8 0.2956(2) 0.57991(18) 0.05089(15) 0.0459(4) Uani d . 1 1
C C9 0.2793(3) 0.5848(2) -0.07670(16) 0.0545(5) Uani d . 1 1
H H9A 0.3218 0.6764 -0.0978 0.065 Uiso calc R 1 1
C C10 0.2002(3) 0.4537(2) -0.17214(17) 0.0607(5) Uani d . 1 1
H H10A 0.1902 0.4575 -0.2577 0.073 Uiso calc R 1 1
C C11 0.1356(3) 0.3172(2) -0.14330(17) 0.0609(5) Uani d . 1 1
H H11A 0.0824 0.2293 -0.2088 0.073 Uiso calc R 1 1
C C12 0.1501(3) 0.31157(19) -0.01748(16) 0.0539(5) Uani d . 1 1
H H12A 0.1061 0.2189 0.0016 0.065 Uiso calc R 1 1
C C13 0.2296(2) 0.44161(17) 0.08304(15) 0.0440(4) Uani d . 1 1
C C14 0.2524(2) 0.44280(18) 0.21768(15) 0.0478(4) Uani d . 1 1
H H14A 0.3315 0.5343 0.2765 0.057 Uiso calc R 1 1
C C15 0.1784(2) 0.33340(18) 0.27265(15) 0.0473(4) Uani d . 1 1
C C16 0.0496(3) 0.1845(2) 0.20382(17) 0.0568(5) Uani d . 1 1
C C17 0.2273(3) 0.36414(19) 0.41193(19) 0.0569(5) Uani d . 1 1

loop_
_atom_site_aniso_label
_atom_site_aniso_U_11
_atom_site_aniso_U_22
_atom_site_aniso_U_33
_atom_site_aniso_U_12
_atom_site_aniso_U_13
_atom_site_aniso_U_23
O1 0.0745(8) 0.0390(7) 0.0461(7) 0.0046(6) 0.0232(6) 0.0091(5)
N1 0.1044(15) 0.0552(11) 0.0784(12) -0.0080(10) 0.0388(11) 0.0033(9)
N2 0.1137(15) 0.0664(11) 0.0508(11) 0.0125(10) 0.0309(10) 0.0144(9)
C1 0.0809(14) 0.0509(12) 0.0639(13) 0.0202(10) 0.0152(11) 0.0126(10)
C2 0.0897(17) 0.0751(16) 0.0632(14) 0.0207(13) 0.0055(12) 0.0023(12)
C3 0.0827(16) 0.0622(15) 0.0862(17) 0.0083(12) 0.0189(13) -0.0159(12)
C4 0.0847(16) 0.0464(12) 0.1071(19) 0.0192(11) 0.0332(14) 0.0030(13)
C5 0.0673(13) 0.0491(12) 0.0790(14) 0.0183(10) 0.0248(11) 0.0177(10)
C6 0.0521(10) 0.0404(10) 0.0562(11) 0.0086(8) 0.0221(9) 0.0121(8)
C7 0.0675(12) 0.0448(10) 0.0564(11) 0.0114(9) 0.0205(9) 0.0190(9)
C8 0.0448(10) 0.0475(10) 0.0404(9) 0.0099(8) 0.0146(8) 0.0060(8)
C9 0.0587(11) 0.0578(11) 0.0459(10) 0.0130(9) 0.0207(9) 0.0156(9)
C10 0.0634(12) 0.0778(14) 0.0382(10) 0.0178(10) 0.0198(9) 0.0113(10)
C11 0.0663(12) 0.0603(12) 0.0443(11) 0.0099(10) 0.0189(9) -0.0025(9)
C12 0.0577(11) 0.0464(10) 0.0484(11) 0.0070(9) 0.0179(9) 0.0039(8)
C13 0.0444(9) 0.0430(9) 0.0389(9) 0.0090(7) 0.0128(7) 0.0066(7)
C14 0.0526(10) 0.0394(9) 0.0424(10) 0.0084(8) 0.0124(8) 0.0044(7)
C15 0.0540(10) 0.0416(10) 0.0410(9) 0.0092(8) 0.0163(8) 0.0068(8)
C16 0.0674(12) 0.0461(11) 0.0522(11) 0.0064(10) 0.0250(9) 0.0108(9)
C17 0.0716(13) 0.0442(11) 0.0508(12) 0.0083(9) 0.0242(10) 0.0123(9)

loop_
_atom_type_symbol
_atom_type_description
_atom_type_scat_dispersion_real
_atom_type_scat_dispersion_imag
_atom_type_scat_source
C C 0.0033 0.0016 'International Tables Vol C Tables 4.2.6.8 and 6.1.1.4'
H H 0.0000 0.0000 'International Tables Vol C Tables 4.2.6.8 and 6.1.1.4'
N N 0.0061 0.0033 'International Tables Vol C Tables 4.2.6.8 and 6.1.1.4'
O O 0.0106 0.0060 'International Tables Vol C Tables 4.2.6.8 and 6.1.1.4'

loop_
_geom_angle_atom_site_label_1
_geom_angle_atom_site_label_2
_geom_angle_atom_site_label_3
_geom_angle
C8 O1 C7 118.82(13)
C6 C1 C2 120.69(18)
C6 C1 H1A 119.7
C2 C1 H1A 119.7
C3 C2 C1 120.0(2)
C3 C2 H2A 120.0
C1 C2 H2A 120.0
C4 C3 C2 119.8(2)
C4 C3 H3A 120.1
C2 C3 H3A 120.1
C3 C4 C5 119.9(2)
C3 C4 H4A 120.0
C5 C4 H4A 120.0
C6 C5 C4 121.0(2)
C6 C5 H5A 119.5
C4 C5 H5A 119.5
C5 C6 C1 118.55(17)
C5 C6 C7 119.67(17)
C1 C6 C7 121.64(16)
O1 C7 C6 109.28(14)
O1 C7 H7A 109.8
C6 C7 H7A 109.8
O1 C7 H7B 109.8
C6 C7 H7B 109.8
H7A C7 H7B 108.3
O1 C8 C9 123.76(15)
O1 C8 C13 115.91(14)
C9 C8 C13 120.32(15)
C10 C9 C8 119.76(17)
C10 C9 H9A 120.1
C8 C9 H9A 120.1
C9 C10 C11 121.12(16)
C9 C10 H10A 119.4
C11 C10 H10A 119.4
C12 C11 C10 119.45(16)
C12 C11 H11A 120.3
C10 C11 H11A 120.3
C11 C12 C13 121.61(16)
C11 C12 H12A 119.2
C13 C12 H12A 119.2
C12 C13 C8 117.74(15)
C12 C13 C14 124.20(15)
C8 C13 C14 118.05(14)
C15 C14 C13 130.76(15)
C15 C14 H14A 114.6
C13 C14 H14A 114.6
C14 C15 C16 125.63(15)
C14 C15 C17 119.51(15)
C16 C15 C17 114.86(14)
N1 C16 C15 179.11(19)
N2 C17 C15 179.2(2)

loop_
_geom_bond_atom_site_label_1
_geom_bond_atom_site_label_2
_geom_bond_distance
O1 C8 1.3580(18)
O1 C7 1.4277(18)
N1 C16 1.138(2)
N2 C17 1.140(2)
C1 C6 1.375(2)
C1 C2 1.378(3)
C1 H1A 0.9300
C2 C3 1.371(3)
C2 H2A 0.9300
C3 C4 1.366(3)
C3 H3A 0.9300
C4 C5 1.377(3)
C4 H4A 0.9300
C5 C6 1.373(2)
C5 H5A 0.9300
C6 C7 1.494(2)
C7 H7A 0.9700
C7 H7B 0.9700
C8 C9 1.383(2)
C8 C13 1.408(2)
C9 C10 1.374(2)
C9 H9A 0.9300
C10 C11 1.374(2)
C10 H10A 0.9300
C11 C12 1.368(2)
C11 H11A 0.9300
C12 C13 1.397(2)
C12 H12A 0.9300
C13 C14 1.440(2)
C14 C15 1.348(2)
C14 H14A 0.9300
C15 C16 1.427(2)
C15 C17 1.435(2)

loop_
_geom_torsion_atom_site_label_1
_geom_torsion_atom_site_label_2
_geom_torsion_atom_site_label_3
_geom_torsion_atom_site_label_4
_geom_torsion
C6 C1 C2 C3 -0.7(3)
C1 C2 C3 C4 0.2(4)
C2 C3 C4 C5 0.8(4)
C3 C4 C5 C6 -1.4(3)
C4 C5 C6 C1 0.9(3)
C4 C5 C6 C7 -174.84(18)
C2 C1 C6 C5 0.2(3)
C2 C1 C6 C7 175.84(19)
C8 O1 C7 C6 -174.52(13)
C5 C6 C7 O1 -144.67(16)
C1 C6 C7 O1 39.7(2)
C7 O1 C8 C9 -2.6(2)
C7 O1 C8 C13 177.82(14)
O1 C8 C9 C10 179.76(15)
C13 C8 C9 C10 -0.7(2)
C8 C9 C10 C11 0.3(3)
C9 C10 C11 C12 0.1(3)
C10 C11 C12 C13 -0.1(3)
C11 C12 C13 C8 -0.3(2)
C11 C12 C13 C14 -178.75(16)
O1 C8 C13 C12 -179.77(14)
C9 C8 C13 C12 0.6(2)
O1 C8 C13 C14 -1.2(2)
C9 C8 C13 C14 179.23(15)
C12 C13 C14 C15 -12.2(3)
C8 C13 C14 C15 169.29(17)
C13 C14 C15 C16 -1.5(3)
C13 C14 C15 C17 179.08(17)
C14 C15 C16 N1 -18E1(10)
C17 C15 C16 N1 3(14)
C14 C15 C17 N2 -22(16)
C16 C15 C17 N2 159(16)

_cod_database_fobs_code 2240909
